data_2013011
loop_
_publ_author_name
'Jones, Peter G.'
'Vancea, Fabiola'
'Herbst-Irmer, Regine'

_publ_section_title
;
 Secondary interactions in <i>n</i>-(chloromethyl)pyridinium chlorides
 (<i>n</i> = 2, 3, 4)
;
_journal_issue 11
_journal_name_full 'Acta Crystallographica Section C'
_journal_page_first o665
_journal_page_last o668
_journal_paper_doi 10.1107/S0108270102017018
_journal_volume 58
_journal_year 2002
_chemical_formula_moiety 'C6 H7 Cl N + , Cl -'
_chemical_formula_sum 'C6 H7 Cl2 N'
_chemical_formula_weight 164.03
_chemical_name_systematic
;
4-chloromethylpyridinium chloride
;
_space_group_IT_number 2
_symmetry_cell_setting triclinic
_symmetry_space_group_name_Hall '-P 1'
_symmetry_space_group_name_H-M 'P -1'
_atom_sites_solution_hydrogens geom
_atom_sites_solution_primary Patterson
_atom_sites_solution_secondary difmap
_audit_creation_method SHELXL97
_cell_angle_alpha 71.119(3)
_cell_angle_beta 75.731(3)
_cell_angle_gamma 72.694(3)
_cell_formula_units_Z 2
_cell_length_a 6.9531(4)
_cell_length_b 7.4755(6)
_cell_length_c 7.4978(4)
_cell_measurement_reflns_used 4785
_cell_measurement_temperature 133(2)
_cell_measurement_theta_max 30.5
_cell_measurement_theta_min 2.91
_cell_volume 347.16(4)
_computing_cell_refinement 'SAINT (Bruker, 1998)'
_computing_data_collection 'SMART (Bruker, 1998)'
_computing_data_reduction SAINT
_computing_molecular_graphics 'XP (Siemens, 1994)'
_computing_publication_material SHELXL97
_computing_structure_refinement 'SHELXL97 (Sheldrick, 1997)'
_computing_structure_solution 'SHELXS97 (Sheldrick, 1990)'
_diffrn_ambient_temperature 133(2)
_diffrn_detector_area_resol_mean 8.192
_diffrn_measured_fraction_theta_full 0.993
_diffrn_measured_fraction_theta_max 0.993
_diffrn_measurement_device_type 'Bruker SMART 1000 CCD area-detector'
_diffrn_measurement_method '\w and \f'
_diffrn_radiation_monochromator graphite
_diffrn_radiation_source 'normal-focus sealed tube'
_diffrn_radiation_type MoK\a
_diffrn_radiation_wavelength 0.71073
_diffrn_reflns_av_R_equivalents 0.015
_diffrn_reflns_av_sigmaI/netI 0.014
_diffrn_reflns_limit_h_max 9
_diffrn_reflns_limit_h_min -9
_diffrn_reflns_limit_k_max 10
_diffrn_reflns_limit_k_min -10
_diffrn_reflns_limit_l_max 10
_diffrn_reflns_limit_l_min -10
_diffrn_reflns_number 6548
_diffrn_reflns_theta_full 30.00
_diffrn_reflns_theta_max 30.03
_diffrn_reflns_theta_min 2.91
_exptl_absorpt_coefficient_mu 0.835
_exptl_absorpt_correction_T_max 0.928
_exptl_absorpt_correction_T_min 0.797
_exptl_absorpt_correction_type multi-scan
_exptl_absorpt_process_details '(SADABS; Bruker, 1998)'
_exptl_crystal_colour colourless
_exptl_crystal_density_diffrn 1.569
_exptl_crystal_density_meas ?
_exptl_crystal_density_method 'not measured'
_exptl_crystal_description tablet
_exptl_crystal_F_000 168
_exptl_crystal_size_max 0.3
_exptl_crystal_size_mid 0.2
_exptl_crystal_size_min 0.1
_refine_diff_density_max 0.48
_refine_diff_density_min -0.25
_refine_ls_extinction_method none
_refine_ls_goodness_of_fit_ref 1.119
_refine_ls_hydrogen_treatment mixed
_refine_ls_matrix_type full
_refine_ls_number_parameters 86
_refine_ls_number_reflns 2024
_refine_ls_number_restraints 0
_refine_ls_restrained_S_all 1.119
_refine_ls_R_factor_all 0.027
_refine_ls_R_factor_gt 0.024
_refine_ls_shift/su_max 0.001
_refine_ls_shift/su_mean 0.000
_refine_ls_structure_factor_coef Fsqd
_refine_ls_weighting_details 'calc w = 1/[\s^2^(Fo^2^)+(0.0407P)^2^+0.0639P] where P=(Fo^2^+2Fc^2^)/3'
_refine_ls_weighting_scheme calc
_refine_ls_wR_factor_gt 0.069
_refine_ls_wR_factor_ref 0.070
_reflns_number_gt 1856
_reflns_number_total 2024
_reflns_threshold_expression I>2\s(I)
_cod_data_source_file bm1509.cif
_cod_data_source_block III
_cod_depositor_comments
;
The following automatic conversions were performed:

'_exptl_crystal_density_meas' value 'not measured' was changed to '?'
- the value is perceived as not measured.

Automatic conversion script
Id: cif_fix_values 3008 2015-01-20 13:52:24Z robertas 
;
_cod_database_code 2013011
_cod_database_fobs_code 2013011

loop_
_symmetry_equiv_pos_as_xyz
'x, y, z'
'-x, -y, -z'

loop_
_atom_site_label
_atom_site_fract_x
_atom_site_fract_y
_atom_site_fract_z
_atom_site_U_iso_or_equiv
_atom_site_adp_type
_atom_site_calc_flag
_atom_site_refinement_flags
_atom_site_occupancy
_atom_site_disorder_assembly
_atom_site_disorder_group
_atom_site_type_symbol
Cl1 0.33807(4) -0.06919(4) 0.22620(4) 0.02315(9) Uani d . 1 . . Cl
Cl2 0.16744(4) 0.67292(4) 0.90416(3) 0.01863(8) Uani d . 1 . . Cl
N1 0.16318(14) 0.36330(15) 0.70640(13) 0.01928(19) Uani d . 1 . . N
H1 0.108(3) 0.413(3) 0.811(3) 0.048(5) Uiso d . 1 . . H
C2 0.14217(17) 0.18762(17) 0.71882(15) 0.0203(2) Uani d . 1 . . C
H2 0.0837 0.1120 0.8367 0.024 Uiso calc R 1 . . H
C3 0.20571(16) 0.11577(16) 0.55986(14) 0.0182(2) Uani d . 1 . . C
H3 0.1919 -0.0095 0.5683 0.022 Uiso calc R 1 . . H
C4 0.29005(15) 0.22861(15) 0.38753(14) 0.01510(19) Uani d . 1 . . C
C5 0.31261(16) 0.41082(16) 0.38110(15) 0.0177(2) Uani d . 1 . . C
H5 0.3720 0.4893 0.2657 0.021 Uiso calc R 1 . . H
C6 0.24790(17) 0.47519(17) 0.54370(15) 0.0194(2) Uani d . 1 . . C
H6 0.2630 0.5983 0.5410 0.023 Uiso calc R 1 . . H
C7 0.35539(17) 0.17116(16) 0.20384(14) 0.0181(2) Uani d . 1 . . C
H7A 0.4985 0.1808 0.1523 0.022 Uiso calc R 1 . . H
H7B 0.2696 0.2649 0.1101 0.022 Uiso calc R 1 . . H

loop_
_atom_site_aniso_label
_atom_site_aniso_U_11
_atom_site_aniso_U_22
_atom_site_aniso_U_33
_atom_site_aniso_U_12
_atom_site_aniso_U_13
_atom_site_aniso_U_23
Cl1 0.02739(15) 0.02024(15) 0.02529(14) -0.00887(11) 0.00080(10) -0.01170(11)
Cl2 0.02168(14) 0.01816(14) 0.01735(13) -0.00826(10) 0.00121(9) -0.00660(9)
N1 0.0192(4) 0.0218(5) 0.0167(4) -0.0002(4) -0.0035(3) -0.0089(3)
C2 0.0204(5) 0.0216(5) 0.0159(4) -0.0038(4) -0.0002(4) -0.0044(4)
C3 0.0206(5) 0.0163(5) 0.0178(4) -0.0056(4) -0.0011(4) -0.0051(4)
C4 0.0141(4) 0.0155(5) 0.0159(4) -0.0023(4) -0.0028(3) -0.0054(3)
C5 0.0199(5) 0.0158(5) 0.0177(4) -0.0058(4) -0.0023(4) -0.0044(4)
C6 0.0211(5) 0.0173(5) 0.0213(5) -0.0031(4) -0.0052(4) -0.0073(4)
C7 0.0243(5) 0.0159(5) 0.0156(4) -0.0063(4) -0.0014(4) -0.0062(4)

loop_
_atom_type_symbol
_atom_type_description
_atom_type_scat_dispersion_real
_atom_type_scat_dispersion_imag
_atom_type_scat_source
C C 0.0033 0.0016 'International Tables Vol C Tables 4.2.6.8 and 6.1.1.4'
H H 0.0000 0.0000 'International Tables Vol C Tables 4.2.6.8 and 6.1.1.4'
N N 0.0061 0.0033 'International Tables Vol C Tables 4.2.6.8 and 6.1.1.4'
Cl Cl 0.1484 0.1585 'International Tables Vol C Tables 4.2.6.8 and 6.1.1.4'

loop_
_geom_angle_atom_site_label_1
_geom_angle_atom_site_label_2
_geom_angle_atom_site_label_3
_geom_angle
_geom_angle_publ_flag
C2 N1 C6 122.40(9) y
N1 C2 C3 119.98(10) ?
C2 C3 C4 119.48(10) ?
C3 C4 C5 118.81(9) y
C3 C4 C7 124.51(9) y
C5 C4 C7 116.66(9) ?
C6 C5 C4 119.41(9) ?
N1 C6 C5 119.89(10) ?
C4 C7 Cl1 114.14(7) ?
C2 N1 H1 118.1(12) ?
C6 N1 H1 119.3(12) ?
N1 C2 H2 120.0 ?
C3 C2 H2 120.0 ?
C2 C3 H3 120.3 ?
C4 C3 H3 120.3 ?
C6 C5 H5 120.3 ?
C4 C5 H5 120.3 ?
N1 C6 H6 120.1 ?
C5 C6 H6 120.1 ?
C4 C7 H7A 108.7 ?
Cl1 C7 H7A 108.7 ?
C4 C7 H7B 108.7 ?
Cl1 C7 H7B 108.7 ?
H7A C7 H7B 107.6 ?

loop_
_geom_bond_atom_site_label_1
_geom_bond_atom_site_label_2
_geom_bond_site_symmetry_2
_geom_bond_distance
_geom_bond_publ_flag
N1 C2 . 1.3353(15) y
N1 C6 . 1.3466(14) y
C2 C3 . 1.3849(15) ?
C3 C4 . 1.3929(14) ?
C4 C5 . 1.4011(14) ?
C4 C7 . 1.4987(14) ?
C5 C6 . 1.3787(15) ?
C7 Cl1 . 1.7874(11) ?
N1 H1 . 0.921(19) ?
C2 H2 . 0.9500 ?
C3 H3 . 0.9500 ?
C5 H5 . 0.9500 ?
C6 H6 . 0.9500 ?
C7 H7A . 0.9900 ?
C7 H7B . 0.9900 ?

loop_
_geom_hbond_atom_site_label_D
_geom_hbond_atom_site_label_H
_geom_hbond_atom_site_label_A
_geom_hbond_site_symmetry_A
_geom_hbond_distance_DH
_geom_hbond_distance_HA
_geom_hbond_distance_DA
_geom_hbond_angle_DHA
N1 H1 Cl2 2_567 0.921(19) 2.545(19) 3.2301(10) 131.6(15)
N1 H1 Cl2 . 0.921(19) 2.440(19) 3.1369(10) 132.5(15)
C2 H2 Cl2 2_567 0.95 2.84 3.3592(11) 115
C6 H6 Cl2 . 0.95 2.84 3.3393(11) 114
C7 H7B Cl2 1_554 0.99 2.90 3.7286(11) 142
C7 H7B Cl2 2_566 0.99 2.96 3.6809(12) 131
C7 H7A Cl2 2_666 0.99 2.74 3.6589(11) 155
C6 H6 Cl1 1_565 0.95 2.90 3.5983(12) 132
C3 H3 Cl2 1_545 0.95 2.86 3.5141(11) 127

loop_
_geom_torsion_atom_site_label_1
_geom_torsion_atom_site_label_2
_geom_torsion_atom_site_label_3
_geom_torsion_atom_site_label_4
_geom_torsion
_geom_torsion_publ_flag
C6 N1 C2 C3 -1.03(16) ?
N1 C2 C3 C4 -0.42(17) ?
C2 C3 C4 C5 1.46(16) ?
C2 C3 C4 C7 -177.04(10) ?
C3 C4 C5 C6 -1.12(15) ?
C7 C4 C5 C6 177.50(10) ?
C2 N1 C6 C5 1.37(16) ?
C4 C5 C6 N1 -0.27(16) ?
C3 C4 C7 Cl1 -5.40(14) y
C5 C4 C7 Cl1 176.07(8) ?

loop_
_cod_related_entry_id
_cod_related_entry_database
_cod_related_entry_code
1 ChemSpider 67148
